data_4128208
loop_
_publ_author_name
'Li, Lina'
'Liu, Xitao'
'Li, Yaobin'
'Xu, Zhiyun'
'Wu, Zhenyue'
'Han, Shiguo'
'Tao, Kewen'
'Hong, Maochun'
'Luo, Junhua'
'Sun, Zhihua'

_publ_section_title
;
 Two-Dimensional Hybrid Perovskite-Type Ferroelectric for Highly
 Polarization-Sensitive Shortwave Photodetection.
;
_journal_issue 6
_journal_name_full 'Journal of the American Chemical Society'
_journal_page_first 2623
_journal_page_last 2629
_journal_paper_doi 10.1021/jacs.8b12948
_journal_volume 141
_journal_year 2019
_chemical_formula_sum 'C9 H30 Br7 N3 Pb2'
_chemical_formula_weight 1154.11
_space_group_crystal_system orthorhombic
_space_group_IT_number 63
_space_group_name_Hall '-C 2c 2'
_space_group_name_H-M_alt 'C m c m'
_symmetry_space_group_name_Hall '-C 2c 2'
_symmetry_space_group_name_H-M 'C m c m'
_atom_sites_solution_hydrogens difmap
_audit_creation_method SHELXL-2013
_cell_angle_alpha 90
_cell_angle_beta 90
_cell_angle_gamma 90
_cell_formula_units_Z 4
_cell_length_a 39.4594(13)
_cell_length_b 8.4214(2)
_cell_length_c 8.3557(2)
_cell_measurement_reflns_used 2072
_cell_measurement_temperature 355(2)
_cell_measurement_theta_max 73.179
_cell_measurement_theta_min 4.4660
_cell_volume 2776.63(13)
_computing_structure_refinement 'SHELXL-2013 (Sheldrick, 2013)'
_diffrn_ambient_temperature 355(2)
_diffrn_measured_fraction_theta_full 0.993
_diffrn_measured_fraction_theta_max 0.969
_diffrn_measurement_device_type 'SuperNova, Dual, Cu at zero, Atlas'
_diffrn_radiation_type CuK\a
_diffrn_radiation_wavelength 1.54184
_diffrn_reflns_av_R_equivalents 0.0402
_diffrn_reflns_av_unetI/netI 0.0278
_diffrn_reflns_Laue_measured_fraction_full 0.993
_diffrn_reflns_Laue_measured_fraction_max 0.969
_diffrn_reflns_limit_h_max 47
_diffrn_reflns_limit_h_min -32
_diffrn_reflns_limit_k_max 10
_diffrn_reflns_limit_k_min -9
_diffrn_reflns_limit_l_max 10
_diffrn_reflns_limit_l_min -7
_diffrn_reflns_number 4168
_diffrn_reflns_point_group_measured_fraction_full 0.993
_diffrn_reflns_point_group_measured_fraction_max 0.969
_diffrn_reflns_theta_full 67.684
_diffrn_reflns_theta_max 73.330
_diffrn_reflns_theta_min 4.482
_exptl_absorpt_coefficient_mu 35.085
_exptl_crystal_colour yellow
_exptl_crystal_density_diffrn 2.761
_exptl_crystal_description block
_exptl_crystal_F_000 2056
_refine_diff_density_max 1.585
_refine_diff_density_min -3.012
_refine_diff_density_rms 0.283
_refine_ls_extinction_coef 0.00024(3)
_refine_ls_extinction_expression Fc^*^=kFc[1+0.001xFc^2^\l^3^/sin(2\q)]^-1/4^
_refine_ls_extinction_method SHELXL
_refine_ls_goodness_of_fit_ref 1.052
_refine_ls_hydrogen_treatment constr
_refine_ls_matrix_type full
_refine_ls_number_parameters 79
_refine_ls_number_reflns 1478
_refine_ls_number_restraints 31
_refine_ls_restrained_S_all 1.043
_refine_ls_R_factor_all 0.0615
_refine_ls_R_factor_gt 0.0543
_refine_ls_shift/su_max 0.000
_refine_ls_shift/su_mean 0.000
_refine_ls_structure_factor_coef Fsqd
_refine_ls_weighting_details
;
 w=1/[\s^2^(Fo^2^)+(0.1023P)^2^+23.7721P]
 where P=(Fo^2^+2Fc^2^)/3
;
_refine_ls_weighting_scheme calc
_refine_ls_wR_factor_gt 0.1512
_refine_ls_wR_factor_ref 0.1646
_reflns_Friedel_coverage 0.000
_reflns_number_gt 1183
_reflns_number_total 1478
_reflns_threshold_expression 'I > 2\s(I)'
_cod_data_source_file ja8b12948_si_003.cif
_cod_data_source_block D:355K
_cod_database_code 4128208
_shelx_space_group_comment
;
The symmetry employed for this shelxl refinement is uniquely defined
by the following loop, which should always be used as a source of
symmetry information in preference to the above space-group names.
They are only intended as comments.
;
_shelxl_version_number 2013-2

loop_
_space_group_symop_operation_xyz
'x, y, z'
'-x, -y, z+1/2'
'x, -y, -z'
'-x, y, -z+1/2'
'x+1/2, y+1/2, z'
'-x+1/2, -y+1/2, z+1/2'
'x+1/2, -y+1/2, -z'
'-x+1/2, y+1/2, -z+1/2'
'-x, -y, -z'
'x, y, -z-1/2'
'-x, y, z'
'x, -y, z-1/2'
'-x+1/2, -y+1/2, -z'
'x+1/2, y+1/2, -z-1/2'
'-x+1/2, y+1/2, z'
'x+1/2, -y+1/2, z-1/2'

loop_
_atom_site_label
_atom_site_type_symbol
_atom_site_fract_x
_atom_site_fract_y
_atom_site_fract_z
_atom_site_U_iso_or_equiv
_atom_site_adp_type
_atom_site_occupancy
_atom_site_site_symmetry_order
_atom_site_calc_flag
_atom_site_refinement_flags_posn
_atom_site_refinement_flags_adp
_atom_site_refinement_flags_occupancy
Pb1 Pb 0.42248(2) 0.24871(4) 0.2500 0.0425(3) Uani 1 2 d S T P
Br2 Br 0.5000 0.2259(4) 0.2500 0.0962(11) Uani 1 4 d S T P
Br3 Br 0.35011(6) 0.2979(4) 0.2500 0.1240(11) Uani 1 2 d S T P
Br4 Br 0.41757(7) 0.0000 0.0000 0.1148(10) Uani 1 2 d S T P
Br5 Br 0.42897(7) 0.5000 0.0000 0.1076(9) Uani 1 2 d S T P
N1 N 0.3669(8) 0.690(4) 0.2500 0.26(2) Uani 1 2 d S TU P
H1A H 0.3552 0.6300 0.1780 0.392 Uiso 0.5 1 d R U P
H1B H 0.3735 0.6280 0.3336 0.392 Uiso 0.5 1 d R U P
H1C H 0.3854 0.7326 0.2019 0.392 Uiso 0.5 1 d R U P
C4 C 0.2521(10) 0.825(7) 0.183(10) 0.32(3) Uani 0.5 1 d D U P
H4A H 0.2502 0.7273 0.2500 0.484 Uiso 1 2 d R U P
H4B H 0.2423 0.8074 0.0765 0.484 Uiso 0.5 1 d R U P
H4C H 0.2398 0.9107 0.2368 0.484 Uiso 0.5 1 d R U P
C2 C 0.3082(11) 0.768(6) 0.2500 0.30(3) Uani 1 2 d DS TU P
H2A H 0.3125 0.6810 0.1724 0.362 Uiso 0.5 1 d R U P
H2B H 0.2960 0.7216 0.3425 0.362 Uiso 0.5 1 d R U P
C1 C 0.3428(11) 0.814(6) 0.286(14) 0.28(3) Uani 0.5 1 d D U P
H1D H 0.3473 0.9174 0.2347 0.334 Uiso 0.5 1 d R U P
H1E H 0.3436 0.8253 0.4043 0.334 Uiso 0.5 1 d R U P
C3 C 0.2860(11) 0.869(6) 0.170(8) 0.31(3) Uani 0.5 1 d D U P
H3A H 0.2881 0.9736 0.2237 0.376 Uiso 0.5 1 d R U P
H3B H 0.2926 0.8828 0.0565 0.376 Uiso 0.5 1 d R U P
C5 C 0.5000 0.345(4) 0.688(11) 0.17(4) Uani 0.5 2 d DS TU P
H5A H 0.5166 0.3698 0.7718 0.251 Uiso 0.25 1 d R U P
H5B H 0.4774 0.3781 0.7234 0.251 Uiso 0.25 1 d R U P
H5C H 0.5060 0.4013 0.5896 0.251 Uiso 0.25 1 d R U P
N2 N 0.5000 0.170(4) 0.676(9) 0.21(5) Uani 0.5 2 d DS TU P
H1 H 0.4789 0.1328 0.6980 0.310 Uiso 0.25 1 d R U P
H2 H 0.5150 0.1297 0.7500 0.310 Uiso 0.5 2 d R U P
H2C H 0.5062 0.1405 0.5760 0.310 Uiso 0.25 1 d R U P

loop_
_atom_site_aniso_label
_atom_site_aniso_U_11
_atom_site_aniso_U_22
_atom_site_aniso_U_33
_atom_site_aniso_U_23
_atom_site_aniso_U_13
_atom_site_aniso_U_12
Pb1 0.0606(5) 0.0320(4) 0.0351(4) 0.000 0.000 0.00073(15)
Br2 0.0532(14) 0.109(2) 0.126(3) 0.000 0.000 0.000
Br3 0.0592(10) 0.1026(16) 0.210(3) 0.000 0.000 -0.0009(12)
Br4 0.152(2) 0.0957(17) 0.0967(17) -0.0658(15) 0.000 0.000
Br5 0.1375(18) 0.0900(16) 0.0952(17) 0.0620(14) 0.000 0.000
N1 0.117(18) 0.19(3) 0.48(7) 0.000 0.000 0.07(2)
C4 0.15(2) 0.42(5) 0.40(8) 0.02(5) -0.03(4) 0.11(4)
C2 0.144(18) 0.37(4) 0.39(7) 0.000 0.000 0.13(3)
C1 0.16(2) 0.30(4) 0.38(7) -0.02(3) -0.01(3) 0.14(3)
C3 0.16(2) 0.39(5) 0.39(7) 0.03(3) -0.02(3) 0.11(3)
C5 0.12(4) 0.15(4) 0.23(12) 0.05(5) 0.000 0.000
N2 0.18(5) 0.15(4) 0.29(13) 0.03(5) 0.000 0.000

loop_
_atom_type_symbol
_atom_type_description
_atom_type_scat_dispersion_real
_atom_type_scat_dispersion_imag
_atom_type_scat_source
C C 0.0181 0.0091 'International Tables Vol C Tables 4.2.6.8 and 6.1.1.4'
H H 0.0000 0.0000 'International Tables Vol C Tables 4.2.6.8 and 6.1.1.4'
Br Br -0.6763 1.2805 'International Tables Vol C Tables 4.2.6.8 and 6.1.1.4'
N N 0.0311 0.0180 'International Tables Vol C Tables 4.2.6.8 and 6.1.1.4'
Pb Pb -4.0753 8.5060 'International Tables Vol C Tables 4.2.6.8 and 6.1.1.4'

loop_
_geom_angle_atom_site_label_1
_geom_angle_atom_site_label_2
_geom_angle_atom_site_label_3
_geom_angle
_geom_angle_site_symmetry_1
_geom_angle_site_symmetry_3
Br3 Pb1 Br4 92.11(7) . 10_556
Br3 Pb1 Br4 92.11(7) . .
Br4 Pb1 Br4 89.604(12) 10_556 .
Br3 Pb1 Br5 89.04(7) . 10_556
Br4 Pb1 Br5 90.767(7) 10_556 10_556
Br4 Pb1 Br5 178.78(6) . 10_556
Br3 Pb1 Br5 89.04(7) . .
Br4 Pb1 Br5 178.78(6) 10_556 .
Br4 Pb1 Br5 90.767(7) . .
Br5 Pb1 Br5 88.839(13) 10_556 .
Br3 Pb1 Br2 175.33(8) . .
Br4 Pb1 Br2 91.20(7) 10_556 .
Br4 Pb1 Br2 91.20(7) . .
Br5 Pb1 Br2 87.63(7) 10_556 .
Br5 Pb1 Br2 87.63(7) . .
Pb1 Br2 Pb1 172.82(14) . 11_655
Pb1 Br4 Pb1 172.51(11) 3 .
Pb1 Br5 Pb1 170.14(11) . 3_565
C1 N1 C1 24(9) . 10_556
C1 N1 H1A 102.0 . .
C1 N1 H1A 85.9 10_556 .
C1 N1 H1B 116.2 . .
C1 N1 H1B 139.9 10_556 .
H1A N1 H1B 109.5 . .
C1 N1 H1C 109.9 . .
C1 N1 H1C 98.8 10_556 .
H1A N1 H1C 109.5 . .
H1B N1 H1C 109.5 . .
C4 C4 C3 94(4) 10_556 .
C4 C4 C3 48(2) 10_556 10_556
C3 C4 C3 46(5) . 10_556
C4 C4 H4A 55.8 10_556 .
C3 C4 H4A 109.5 . .
C3 C4 H4A 81.1 10_556 .
C4 C4 H4B 155.1 10_556 .
C3 C4 H4B 110.4 . .
C3 C4 H4B 156.2 10_556 .
H4A C4 H4B 110.9 . .
C4 C4 H4C 62.6 10_556 .
C3 C4 H4C 108.3 . .
C3 C4 H4C 84.5 10_556 .
H4A C4 H4C 108.2 . .
H4B C4 H4C 109.5 . .
C3 C2 C3 57(6) . 10_556
C3 C2 C1 109(5) . 10_556
C3 C2 C1 122(5) 10_556 10_556
C3 C2 C1 122(5) . .
C3 C2 C1 109(5) 10_556 .
C1 C2 C1 24(10) 10_556 .
C3 C2 H2A 104.1 . .
C3 C2 H2A 150.6 10_556 .
C1 C2 H2A 84.3 10_556 .
C1 C2 H2A 100.1 . .
C3 C2 H2B 108.0 . .
C3 C2 H2B 63.9 10_556 .
C1 C2 H2B 136.6 10_556 .
C1 C2 H2B 113.4 . .
H2A C2 H2B 107.7 . .
C1 C1 N1 78(5) 10_556 .
C1 C1 C2 78(5) 10_556 .
N1 C1 C2 112(6) . .
C1 C1 H1D 64.1 10_556 .
N1 C1 H1D 115.1 . .
C2 C1 H1D 108.4 . .
C1 C1 H1E 173.9 10_556 .
N1 C1 H1E 105.0 . .
C2 C1 H1E 105.6 . .
H1D C1 H1E 109.9 . .
C3 C3 C4 86(4) 10_556 .
C3 C3 C2 61(3) 10_556 .
C4 C3 C2 114(3) . .
C3 C3 C4 48(2) 10_556 10_556
C4 C3 C4 37(5) . 10_556
C2 C3 C4 91(3) . 10_556
C3 C3 H3A 63.0 10_556 .
C4 C3 H3A 106.5 . .
C2 C3 H3A 105.8 . .
C4 C3 H3A 86.5 10_556 .
C3 C3 H3B 163.2 10_556 .
C4 C3 H3B 111.1 . .
C2 C3 H3B 111.2 . .
C4 C3 H3B 148.1 10_556 .
H3A C3 H3B 108.0 . .
C5 C5 N2 94(4) 10_557 .
C5 C5 N2 52(3) 10_557 10_557
N2 C5 N2 41(5) . 10_557
C5 C5 H5A 44.6 10_557 .
N2 C5 H5A 105.1 . .
N2 C5 H5A 74.7 10_557 .
C5 C5 H5B 72.5 10_557 .
N2 C5 H5B 107.8 . .
N2 C5 H5B 92.5 10_557 .
H5A C5 H5B 109.5 . .
C5 C5 H5C 147.2 10_557 .
N2 C5 H5C 115.3 . .
N2 C5 H5C 153.7 10_557 .
H5A C5 H5C 109.5 . .
H5B C5 H5C 109.5 . .
N2 N2 C5 86(4) 10_557 .
N2 N2 C5 52(3) 10_557 10_557
C5 N2 C5 34(5) . 10_557
N2 N2 H1 78.6 10_557 .
C5 N2 H1 109.4 . .
C5 N2 H1 98.9 10_557 .
N2 N2 H2 48.0 10_557 .
C5 N2 H2 109.1 . .
C5 N2 H2 83.5 10_557 .
H1 N2 H2 109.2 . .
N2 N2 H2C 157.4 10_557 .
C5 N2 H2C 109.7 . .
C5 N2 H2C 141.4 10_557 .
H1 N2 H2C 109.5 . .
H2 N2 H2C 110.0 . .

loop_
_geom_bond_atom_site_label_1
_geom_bond_atom_site_label_2
_geom_bond_distance
_geom_bond_site_symmetry_2
Pb1 Br3 2.886(2) .
Pb1 Br4 2.9645(3) 10_556
Pb1 Br4 2.9645(3) .
Pb1 Br5 2.9846(4) 10_556
Pb1 Br5 2.9846(4) .
Pb1 Br2 3.0650(6) .
Br2 Pb1 3.0651(6) 11_655
Br4 Pb1 2.9645(3) 3
Br5 Pb1 2.9846(4) 3_565
N1 C1 1.44(5) .
N1 C1 1.44(5) 10_556
N1 H1A 0.9099 .
N1 H1B 0.9101 .
N1 H1C 0.9095 .
C4 C4 1.12(16) 10_556
C4 C3 1.39(2) .
C4 C3 1.86(7) 10_556
C4 H4A 0.9981 .
C4 H4B 0.9801 .
C4 H4C 0.9801 .
C2 C3 1.397(19) .
C2 C3 1.397(19) 10_556
C2 C1 1.45(7) 10_556
C2 C1 1.45(7) .
C2 H2A 0.9901 .
C2 H2B 0.9899 .
C1 C1 0.6(2) 10_556
C1 H1D 0.9915 .
C1 H1E 0.9900 .
C3 C3 1.34(13) 10_556
C3 C4 1.86(7) 10_556
C3 H3A 0.9900 .
C3 H3B 0.9900 .
C5 C5 1.03(18) 10_557
C5 N2 1.47(2) .
C5 N2 1.85(9) 10_557
C5 H5A 0.9799 .
C5 H5B 0.9799 .
C5 H5C 0.9801 .
N2 N2 1.23(16) 10_557
N2 C5 1.85(9) 10_557
N2 H1 0.9101 .
N2 H2 0.9181 .
N2 H2C 0.9099 .

loop_
_geom_hbond_atom_site_label_D
_geom_hbond_atom_site_label_H
_geom_hbond_atom_site_label_A
_geom_hbond_distance_DH
_geom_hbond_distance_HA
_geom_hbond_distance_DA
_geom_hbond_angle_DHA
_geom_hbond_site_symmetry_A
N1 H1A Br3 0.91 2.87 3.37(4) 116.0 .
N1 H1B Br5 0.91 2.81 3.60(2) 145.4 10_556
N1 H1C Br4 0.91 3.09 3.90(3) 149.3 1_565
N1 H1C Br5 0.91 3.10 3.60(2) 116.0 .
C1 H1E Br3 0.99 3.08 4.00(11) 154.4 3_566
C5 H5A Br5 0.98 3.07 4.04(6) 170.1 9_666
C5 H5B Br5 0.98 2.86 3.47(4) 121.0 10_556
C5 H5C Br5 0.98 2.80 3.47(4) 126.2 2_665
N2 H2C Br2 0.91 2.83 3.59(8) 142.7 .
N1 H1A Br3 0.91 2.87 3.37(4) 116.0 .
N1 H1B Br5 0.91 2.81 3.60(2) 145.4 10_556
N1 H1C Br4 0.91 3.09 3.90(3) 149.3 1_565
N1 H1C Br5 0.91 3.10 3.60(2) 116.0 .
C1 H1E Br3 0.99 3.08 4.00(11) 154.4 3_566
C5 H5A Br5 0.98 3.07 4.04(6) 170.1 9_666
C5 H5B Br5 0.98 2.86 3.47(4) 121.0 10_556
C5 H5C Br5 0.98 2.80 3.47(4) 126.2 2_665
N2 H2C Br2 0.91 2.83 3.59(8) 142.7 .

loop_
_geom_torsion_atom_site_label_1
_geom_torsion_atom_site_label_2
_geom_torsion_atom_site_label_3
_geom_torsion_atom_site_label_4
_geom_torsion
_geom_torsion_site_symmetry_1
_geom_torsion_site_symmetry_4
C1 N1 C1 C2 71(7) 10_556 .
C3 C2 C1 C1 -64(4) . 10_556
C3 C2 C1 C1 -126(4) 10_556 10_556
C3 C2 C1 N1 -135(6) . .
C3 C2 C1 N1 162(7) 10_556 .
C1 C2 C1 N1 -71(7) 10_556 .
C4 C4 C3 C3 -0.003(3) 10_556 10_556
C4 C4 C3 C2 56(5) 10_556 .
C3 C4 C3 C2 56(5) 10_556 .
C3 C4 C3 C4 0.003(3) 10_556 10_556
C1 C2 C3 C3 -116(5) 10_556 10_556
C1 C2 C3 C3 -93(7) . 10_556
C3 C2 C3 C4 -70(7) 10_556 .
C1 C2 C3 C4 173(6) 10_556 .
C1 C2 C3 C4 -164(7) . .
C3 C2 C3 C4 -40(3) 10_556 10_556
C1 C2 C3 C4 -157(5) 10_556 10_556
C1 C2 C3 C4 -134(6) . 10_556
C5 C5 N2 N2 0.00(3) 10_557 10_557
N2 C5 N2 C5 0.00(3) 10_557 10_557
